data_4329910
loop_
_publ_author_name
'Justin N. Cross'
'Eric M. Villa'
'Shuao Wang'
'Juan Diwu'
'Matthew J. Polinski'
'Thomas E. Albrecht-Schmitt'

_publ_section_title
;
 Syntheses, Structures, and Spectroscopic Properties of Plutonium and
 Americium Phosphites and the Redetermination of the Ionic Radii of
 Pu(III) and Am(III)
;
_journal_name_full 'Inorganic Chemistry'
_journal_page_first 8419
_journal_page_last 8424
_journal_paper_doi 10.1021/ic300958z
_journal_volume 51
_journal_year 2012
_chemical_formula_moiety Pu(HPO3)2(H2O)2
_chemical_formula_sum 'H6 O8 P2 Pu'
_chemical_formula_weight 437.99
_chemical_name_common 'Pu(IV) phosphite'
_chemical_name_systematic
; 
 ? 
;
_space_group_IT_number 61
_symmetry_cell_setting orthorhombic
_symmetry_space_group_name_Hall '-P 2ac 2ab'
_symmetry_space_group_name_H-M 'P b c a'
_atom_sites_solution_hydrogens geom
_atom_sites_solution_primary direct
_atom_sites_solution_secondary difmap
_audit_creation_method SHELXL-97
_cell_angle_alpha 90.00
_cell_angle_beta 90.00
_cell_angle_gamma 90.00
_cell_formula_units_Z 8
_cell_length_a 8.651(2)
_cell_length_b 8.997(2)
_cell_length_c 18.227(5)
_cell_measurement_reflns_used 15837
_cell_measurement_temperature 100(2)
_cell_measurement_theta_max 28.98
_cell_measurement_theta_min 2.23
_cell_volume 1418.7(6)
_computing_cell_refinement 'smart saint'
_computing_data_collection smart
_computing_data_reduction SAINT
_computing_molecular_graphics 'SHELXP-97 (Sheldrick, 1997)'
_computing_publication_material 'SHELXCIF-97 (Sheldrick, 2000)'
_computing_structure_refinement 'SHELXL-97 (Sheldrick, 1997)'
_computing_structure_solution 'SHELXS-97 (Sheldrick, 1990)'
_diffrn_ambient_temperature 100(2)
_diffrn_detector_area_resol_mean 0
_diffrn_measured_fraction_theta_full 0.950
_diffrn_measured_fraction_theta_max 0.950
_diffrn_measurement_device_type 'BRUKER apex II'
_diffrn_measurement_method '0.5 wide w/ exposures'
_diffrn_radiation_monochromator 'Quazar optics'
_diffrn_radiation_source 'Imus microfocused'
_diffrn_radiation_type MoK\a
_diffrn_radiation_wavelength 0.71073
_diffrn_reflns_av_R_equivalents 0.0426
_diffrn_reflns_av_sigmaI/netI 0.0235
_diffrn_reflns_limit_h_max 11
_diffrn_reflns_limit_h_min -11
_diffrn_reflns_limit_k_max 12
_diffrn_reflns_limit_k_min -11
_diffrn_reflns_limit_l_max 24
_diffrn_reflns_limit_l_min -23
_diffrn_reflns_number 15837
_diffrn_reflns_theta_full 28.98
_diffrn_reflns_theta_max 28.98
_diffrn_reflns_theta_min 2.23
_exptl_absorpt_coefficient_mu 9.746
_exptl_absorpt_correction_T_max 0.9
_exptl_absorpt_correction_T_min 0.9
_exptl_absorpt_correction_type numerical
_exptl_absorpt_process_details SHELTXPREP
_exptl_crystal_colour Pink
_exptl_crystal_density_diffrn 4.101
_exptl_crystal_density_meas ?
_exptl_crystal_description Blade
_exptl_crystal_F_000 1552
_exptl_crystal_size_max 0.05
_exptl_crystal_size_mid 0.04
_exptl_crystal_size_min 0.008
_refine_diff_density_max 0.740
_refine_diff_density_min -0.697
_refine_diff_density_rms 0.184
_refine_ls_extinction_coef 0.00030(3)
_refine_ls_extinction_expression Fc^*^=kFc[1+0.001xFc^2^\l^3^/sin(2\q)]^-1/4^
_refine_ls_extinction_method SHELXL
_refine_ls_goodness_of_fit_ref 1.033
_refine_ls_hydrogen_treatment mixed
_refine_ls_matrix_type full
_refine_ls_number_parameters 119
_refine_ls_number_reflns 1791
_refine_ls_number_restraints 0
_refine_ls_restrained_S_all 1.033
_refine_ls_R_factor_all 0.0262
_refine_ls_R_factor_gt 0.0176
_refine_ls_shift/su_max 0.002
_refine_ls_shift/su_mean 0.000
_refine_ls_structure_factor_coef Fsqd
_refine_ls_weighting_details 'calc w=1/[\s^2^(Fo^2^)+(0.0026P)^2^+6.8209P] where P=(Fo^2^+2Fc^2^)/3'
_refine_ls_weighting_scheme calc
_refine_ls_wR_factor_gt 0.0341
_refine_ls_wR_factor_ref 0.0376
_reflns_number_gt 1449
_reflns_number_total 1791
_reflns_threshold_expression >2sigma(I)
_cod_data_source_file ic300958z_si_002_7.cif
_cod_data_source_block save
_cod_depositor_comments
;
The following automatic conversions were performed:

'_exptl_crystal_density_meas' value 'N/A' was changed to '?' - the
value is perceived as not measured.

Automatic conversion script
Id: cif_fix_values 3008 2015-01-20 13:52:24Z robertas 
;
_cod_original_cell_volume 1418.7(7)
_cod_database_code 4329910

loop_
_symmetry_equiv_pos_as_xyz
'x, y, z'
'-x+1/2, -y, z+1/2'
'-x, y+1/2, -z+1/2'
'x+1/2, -y+1/2, -z'
'-x, -y, -z'
'x-1/2, y, -z-1/2'
'x, -y-1/2, z-1/2'
'-x-1/2, y-1/2, z'

loop_
_atom_site_label
_atom_site_type_symbol
_atom_site_fract_x
_atom_site_fract_y
_atom_site_fract_z
_atom_site_U_iso_or_equiv
_atom_site_adp_type
_atom_site_occupancy
_atom_site_symmetry_multiplicity
_atom_site_calc_flag
Pu1 Pu 0.496947(16) 0.371863(15) 0.371312(7) 0.00540(6) Uani 1 1 d
P2 P 0.76811(12) 0.59032(12) 0.47193(6) 0.0083(2) Uani 1 1 d
H4 H 0.842(5) 0.490(5) 0.501(2) 0.010 Uiso 1 1 d
P3 P 0.40622(12) -0.01196(11) 0.31653(6) 0.0086(2) Uani 1 1 d
H3 H 0.527(5) -0.074(5) 0.355(3) 0.010 Uiso 1 1 d
O1 O 0.7039(3) 0.5171(3) 0.40301(15) 0.0125(6) Uani 1 1 d
O2 O 0.8725(3) 0.7204(3) 0.45482(16) 0.0133(6) Uani 1 1 d
O3 O 0.6381(3) 0.6356(3) 0.52348(16) 0.0141(6) Uani 1 1 d
O4 O 0.3909(3) 0.1490(3) 0.34106(16) 0.0130(6) Uani 1 1 d
O5 O 0.2546(3) -0.0948(3) 0.32642(16) 0.0136(6) Uani 1 1 d
O6 O 0.4164(4) 0.6326(3) 0.39634(18) 0.0143(6) Uani 1 1 d
H2 H 0.434(6) 0.674(6) 0.439(3) 0.017 Uiso 1 1 d
H5 H 0.338(6) 0.663(6) 0.384(3) 0.017 Uiso 1 1 d
O7 O 0.4645(4) -0.0225(3) 0.23814(16) 0.0157(7) Uani 1 1 d
O8 O 0.7059(4) 0.2428(3) 0.30696(17) 0.0146(7) Uani 1 1 d
H1 H 0.739(6) 0.251(6) 0.261(3) 0.017 Uiso 1 1 d
H6 H 0.763(6) 0.165(6) 0.331(3) 0.017 Uiso 1 1 d

loop_
_atom_site_aniso_label
_atom_site_aniso_U_11
_atom_site_aniso_U_22
_atom_site_aniso_U_33
_atom_site_aniso_U_23
_atom_site_aniso_U_13
_atom_site_aniso_U_12
Pu1 0.00510(9) 0.00563(8) 0.00548(9) -0.00013(5) 0.00021(5) -0.00022(5)
P2 0.0064(5) 0.0090(5) 0.0094(5) -0.0001(4) 0.0009(4) -0.0011(4)
P3 0.0091(5) 0.0080(5) 0.0086(5) -0.0007(4) 0.0010(4) -0.0003(4)
O1 0.0110(15) 0.0149(15) 0.0116(14) -0.0047(12) 0.0003(11) -0.0037(12)
O2 0.0130(15) 0.0145(15) 0.0126(14) 0.0003(12) 0.0007(12) -0.0064(12)
O3 0.0120(15) 0.0189(16) 0.0116(14) -0.0010(12) 0.0037(12) 0.0019(12)
O4 0.0152(15) 0.0080(14) 0.0157(15) -0.0018(12) 0.0008(12) -0.0026(12)
O5 0.0111(15) 0.0107(14) 0.0188(16) -0.0026(12) 0.0039(12) -0.0047(12)
O6 0.0149(16) 0.0123(15) 0.0155(16) -0.0034(12) -0.0051(13) 0.0023(13)
O7 0.0167(16) 0.0183(16) 0.0121(14) -0.0048(12) 0.0065(12) -0.0062(13)
O8 0.0183(17) 0.0133(16) 0.0121(16) 0.0037(12) 0.0043(13) 0.0055(12)

loop_
_atom_type_symbol
_atom_type_description
_atom_type_scat_dispersion_real
_atom_type_scat_dispersion_imag
_atom_type_scat_source
O O 0.0106 0.0060 'International Tables Vol C Tables 4.2.6.8 and 6.1.1.4'
P P 0.1023 0.0942 'International Tables Vol C Tables 4.2.6.8 and 6.1.1.4'
Pu Pu -9.4100 4.3056 'International Tables Vol C Tables 4.2.6.8 and 6.1.1.4'
H H 0.0000 0.0000 'International Tables Vol C Tables 4.2.6.8 and 6.1.1.4'

loop_
_geom_angle_atom_site_label_1
_geom_angle_atom_site_label_2
_geom_angle_atom_site_label_3
_geom_angle
_geom_angle_site_symmetry_1
_geom_angle_site_symmetry_3
O7 Pu1 O3 148.47(10) 3_655 5_666
O7 Pu1 O4 102.63(11) 3_655 .
O3 Pu1 O4 88.34(11) 5_666 .
O7 Pu1 O1 82.30(11) 3_655 .
O3 Pu1 O1 102.00(10) 5_666 .
O4 Pu1 O1 151.64(11) . .
O7 Pu1 O2 139.30(11) 3_655 8_755
O3 Pu1 O2 71.19(11) 5_666 8_755
O4 Pu1 O2 80.70(11) . 8_755
O1 Pu1 O2 77.91(11) . 8_755
O7 Pu1 O5 76.85(11) 3_655 8_665
O3 Pu1 O5 79.58(11) 5_666 8_665
O4 Pu1 O5 69.73(11) . 8_665
O1 Pu1 O5 137.78(10) . 8_665
O2 Pu1 O5 138.72(11) 8_755 8_665
O7 Pu1 O8 70.35(11) 3_655 .
O3 Pu1 O8 141.16(10) 5_666 .
O4 Pu1 O8 76.30(10) . .
O1 Pu1 O8 79.31(10) . .
O2 Pu1 O8 71.23(10) 8_755 .
O5 Pu1 O8 125.38(10) 8_665 .
O7 Pu1 O6 78.73(11) 3_655 .
O3 Pu1 O6 74.11(11) 5_666 .
O4 Pu1 O6 139.72(11) . .
O1 Pu1 O6 68.57(11) . .
O2 Pu1 O6 124.48(10) 8_755 .
O5 Pu1 O6 71.56(10) 8_665 .
O8 Pu1 O6 137.86(11) . .
O2 P2 O3 111.23(17) . .
O2 P2 O1 112.50(17) . .
O3 P2 O1 110.81(17) . .
O7 P3 O5 111.57(17) . .
O7 P3 O4 111.42(17) . .
O5 P3 O4 110.91(17) . .
P2 O1 Pu1 137.71(17) . .
P2 O2 Pu1 151.16(18) . 8_765
P2 O3 Pu1 154.66(19) . 5_666
P3 O4 Pu1 151.14(19) . .
P3 O5 Pu1 154.90(18) . 8_655
P3 O7 Pu1 156.40(19) . 3_645

loop_
_geom_bond_atom_site_label_1
_geom_bond_atom_site_label_2
_geom_bond_distance
_geom_bond_site_symmetry_2
Pu1 O7 2.235(3) 3_655
Pu1 O3 2.246(3) 5_666
Pu1 O4 2.273(3) .
Pu1 O1 2.291(3) .
Pu1 O2 2.335(3) 8_755
Pu1 O5 2.344(3) 8_665
Pu1 O8 2.448(3) .
Pu1 O6 2.490(3) .
P2 O2 1.511(3) .
P2 O3 1.521(3) .
P2 O1 1.523(3) .
P3 O7 1.518(3) .
P3 O5 1.519(3) .
P3 O4 1.521(3) .
O2 Pu1 2.335(3) 8_765
O3 Pu1 2.246(3) 5_666
O5 Pu1 2.344(3) 8_655
O7 Pu1 2.235(3) 3_645
